data_7716913
loop_
_publ_author_name
'&#xc1;lvarez-Miguel, Luc&#xed;a'
'Del Carmen-Rodr&#xed;guez, Clara'
'Valle, Mar&#xed;a'
'&#xc1;lvarez, Celedonio M'
'Mart&#xed;n-&#xc1;lvarez, Jos&#xe9; M'
'Garc&#xed;a-Rodr&#xed;guez, Ra&#xfa;l'
'Miguel, Daniel'

_publ_section_title
;
 Synthesis and reactivity of air stable Ni(II) complexes with isocyanides
 and dialkyldithiophosphate ligands: acyclic diaminocarbene formation.
;
_journal_issue 36
_journal_name_full 'Dalton transactions (Cambridge, England : 2003)'
_journal_page_first 15101
_journal_page_last 15112
_journal_paper_doi 10.1039/d4dt01915f
_journal_volume 53
_journal_year 2024
_chemical_formula_moiety 'C24 H35 N3 Ni O2 P S2, Cl O4'
_chemical_formula_sum 'C24 H35 Cl N3 Ni O6 P S2'
_chemical_formula_weight 650.80
_space_group_crystal_system monoclinic
_space_group_IT_number 14
_space_group_name_Hall '-P 2ybc'
_space_group_name_H-M_alt 'P 1 21/c 1'
_atom_sites_solution_hydrogens geom
_atom_sites_solution_primary dual
_audit_creation_date 2022-06-16
_audit_creation_method
;
Olex2 1.3
(compiled 2020.11.12 svn.r5f609507 for OlexSys, GUI svn.r6408)
;
_audit_update_record
;
2023-10-04 deposited with the CCDC.	2024-08-26 downloaded from the CCDC.
;
_cell_angle_alpha 90
_cell_angle_beta 96.3167(16)
_cell_angle_gamma 90
_cell_formula_units_Z 4
_cell_length_a 10.8986(2)
_cell_length_b 15.6526(3)
_cell_length_c 18.4304(3)
_cell_measurement_reflns_used 5320
_cell_measurement_temperature 293(2)
_cell_measurement_theta_max 27.8150
_cell_measurement_theta_min 2.4450
_cell_volume 3124.98(10)
_computing_cell_refinement 'CrysAlisPro 1.171.40.67a (Rigaku OD, 2019)'
_computing_data_collection 'CrysAlisPro 1.171.40.67a (Rigaku OD, 2019)'
_computing_data_reduction 'CrysAlisPro 1.171.40.67a (Rigaku OD, 2019)'
_computing_molecular_graphics 'Olex2 1.3 (Dolomanov et al., 2009)'
_computing_publication_material 'Olex2 1.3 (Dolomanov et al., 2009)'
_computing_structure_refinement 'SHELXL 2014/7 (Sheldrick, 2015)'
_computing_structure_solution 'SHELXT  (Sheldrick, 2015)'
_diffrn_ambient_temperature 293(2)
_diffrn_detector 'CCD plate'
_diffrn_detector_area_resol_mean 10.4757
_diffrn_detector_type Atlas
_diffrn_measured_fraction_theta_full 1.000
_diffrn_measured_fraction_theta_max 0.879
_diffrn_measurement_details
;
List of Runs (angles in degrees, time in seconds):

  # Type    Start    End  Width  t~exp~   \w     \q     \k     \f   Frames
#--------------------------------------------------------------------------
  1  \w      0.00  83.00   1.00    7.24    --   21.70  57.00 150.00   83
  2  \w    -63.00  42.00   1.00    7.24    --   21.70 -77.00  30.00  105
  3  \w     25.00  74.00   1.00    7.24    --   21.70 -99.00 150.00   49
;
_diffrn_measurement_device 'four-circle diffractometer'
_diffrn_measurement_device_type 'SuperNova, Dual, Cu at home/near, Atlas'
_diffrn_measurement_method '\w scans'
_diffrn_orient_matrix_type 'CrysAlisPro convention (1999,Acta A55,543-557)'
_diffrn_orient_matrix_UB_11 -0.0382240000
_diffrn_orient_matrix_UB_12 -0.0066745000
_diffrn_orient_matrix_UB_13 0.0282505000
_diffrn_orient_matrix_UB_21 -0.0022923000
_diffrn_orient_matrix_UB_22 0.0447294000
_diffrn_orient_matrix_UB_23 0.0059023000
_diffrn_orient_matrix_UB_31 -0.0530827000
_diffrn_orient_matrix_UB_32 0.0029322000
_diffrn_orient_matrix_UB_33 -0.0258283000
_diffrn_radiation_monochromator mirror
_diffrn_radiation_probe x-ray
_diffrn_radiation_type 'Mo K\a'
_diffrn_radiation_wavelength 0.71073
_diffrn_reflns_av_R_equivalents 0.0234
_diffrn_reflns_av_unetI/netI 0.0413
_diffrn_reflns_Laue_measured_fraction_full 1.000
_diffrn_reflns_Laue_measured_fraction_max 0.879
_diffrn_reflns_limit_h_max 12
_diffrn_reflns_limit_h_min -14
_diffrn_reflns_limit_k_max 17
_diffrn_reflns_limit_k_min -20
_diffrn_reflns_limit_l_max 24
_diffrn_reflns_limit_l_min -24
_diffrn_reflns_number 13800
_diffrn_reflns_point_group_measured_fraction_full 1.000
_diffrn_reflns_point_group_measured_fraction_max 0.879
_diffrn_reflns_theta_full 26.000
_diffrn_reflns_theta_max 28.758
_diffrn_reflns_theta_min 2.224
_diffrn_source 'micro-focus sealed X-ray tube'
_diffrn_source_type 'SuperNova (Mo) X-ray Source'
_exptl_absorpt_coefficient_mu 0.931
_exptl_absorpt_correction_T_max 0.603
_exptl_absorpt_correction_T_min 0.497
_exptl_absorpt_correction_type analytical
_exptl_absorpt_process_details
;
CrysAlisPro 1.171.40.67a (Rigaku Oxford Diffraction, 2019)
Analytical numeric absorption correction using a multifaceted crystal
			model based on expressions derived by R.C. Clark & J.S. Reid.
(Clark, R. C. & Reid, J. S. (1995). Acta Cryst. A51, 887-897)
Empirical absorption correction using spherical harmonics,
 implemented in SCALE3 ABSPACK scaling algorithm.
;
_exptl_crystal_colour orange
_exptl_crystal_colour_primary orange
_exptl_crystal_density_diffrn 1.383
_exptl_crystal_description block
_exptl_crystal_F_000 1360
_exptl_crystal_size_max 0.281
_exptl_crystal_size_mid 0.236
_exptl_crystal_size_min 0.209
_refine_diff_density_max 0.812
_refine_diff_density_min -0.429
_refine_diff_density_rms 0.063
_refine_ls_extinction_method none
_refine_ls_goodness_of_fit_ref 1.032
_refine_ls_hydrogen_treatment constr
_refine_ls_matrix_type full
_refine_ls_number_parameters 351
_refine_ls_number_reflns 7138
_refine_ls_number_restraints 0
_refine_ls_restrained_S_all 1.032
_refine_ls_R_factor_all 0.0731
_refine_ls_R_factor_gt 0.0503
_refine_ls_shift/su_max 0.001
_refine_ls_shift/su_mean 0.000
_refine_ls_structure_factor_coef Fsqd
_refine_ls_weighting_details 'w=1/[\s^2^(Fo^2^)+(0.0695P)^2^+1.6608P] where P=(Fo^2^+2Fc^2^)/3'
_refine_ls_weighting_scheme calc
_refine_ls_wR_factor_gt 0.1325
_refine_ls_wR_factor_ref 0.1517
_reflns_Friedel_coverage 0.000
_reflns_number_gt 5159
_reflns_number_total 7138
_reflns_threshold_expression 'I > 2\s(I)'
_cod_data_source_file d4dt01915f2.cif
_cod_data_source_block mv41a
_cod_depositor_comments 'Adding full bibliography for 7716902--7716918.cif.'
_cod_original_cell_volume 3124.97(9)
_cod_database_code 7716913
_shelx_shelxl_version_number 2014/7
_chemical_oxdiff_formula 'C96  H140  Cl4  N12  Ni4  O24  P4  S8  '
_shelx_space_group_comment
;
The symmetry employed for this shelxl refinement is uniquely defined
by the following loop, which should always be used as a source of
symmetry information in preference to the above space-group names.
They are only intended as comments.
;
_shelx_estimated_absorpt_t_max 0.856
_shelx_estimated_absorpt_t_min 0.792
_reflns_odcompleteness_completeness 99.94
_reflns_odcompleteness_iscentric 1
_reflns_odcompleteness_theta 26.32
_olex2_refinement_description
;
1. Fixed Uiso
 At 1.2 times of:
  All C(H) groups, All C(H,H) groups, All N(H) groups
 At 1.5 times of:
  All C(H,H,H) groups
2.a Secondary CH2 refined with riding coordinates:
 C5(H5A,H5B), C7(H7A,H7B)
2.b Aromatic/amide H refined with riding coordinates:
 N2(H2), C13(H13), C14(H14), C15(H15), C23(H23), C24(H24), C25(H25)
2.c Idealised Me refined as rotating group:
 C3(H3A,H3B,H3C), C4(H4A,H4B,H4C), C6(H6A,H6B,H6C), C8(H8A,H8B,H8C), C17(H17A,
 H17B,H17C), C18(H18A,H18B,H18C), C27(H27A,H27B,H27C), C28(H28A,H28B,H28C)
;
_smtbx_masks_void_probe_radius 1.2
_smtbx_masks_void_truncation_radius 1.2
_olex2_submission_special_instructions 'No special instructions were received'
_oxdiff_exptl_absorpt_empirical_details
;
Empirical correction (ABSPACK) includes:
- Absorption correction using spherical harmonics
- Frame scaling
;
_oxdiff_exptl_absorpt_empirical_full_max 1.228
_oxdiff_exptl_absorpt_empirical_full_min 0.833

loop_
_space_group_symop_operation_xyz
'x, y, z'
'-x, y+1/2, -z+1/2'
'-x, -y, -z'
'x, -y-1/2, z-1/2'

loop_
_atom_site_label
_atom_site_type_symbol
_atom_site_fract_x
_atom_site_fract_y
_atom_site_fract_z
_atom_site_U_iso_or_equiv
_atom_site_adp_type
_atom_site_occupancy
_atom_site_site_symmetry_order
_atom_site_calc_flag
_atom_site_refinement_flags_posn
_atom_site_refinement_flags_adp
_atom_site_refinement_flags_occupancy
_atom_site_disorder_assembly
_atom_site_disorder_group
Ni1 Ni 0.64804(4) 0.24272(2) 0.36477(2) 0.04160(14) Uani 1 1 d . . . . .
S1 S 0.54748(9) 0.18798(6) 0.45390(4) 0.0593(3) Uani 1 1 d . . . . .
S2 S 0.60491(9) 0.12418(6) 0.30170(5) 0.0586(2) Uani 1 1 d . . . . .
P2 P 0.51616(8) 0.09111(6) 0.38577(5) 0.0500(2) Uani 1 1 d . . . . .
O1 O 0.3770(2) 0.07112(17) 0.36566(15) 0.0668(7) Uani 1 1 d . . . . .
O2 O 0.5523(3) 0.00161(16) 0.41836(15) 0.0683(7) Uani 1 1 d . . . . .
N1 N 0.6652(3) 0.41015(18) 0.43851(15) 0.0536(7) Uani 1 1 d . . . . .
N2 N 0.8651(2) 0.27654(19) 0.30373(15) 0.0539(7) Uani 1 1 d . . . . .
H2 H 0.9101 0.3016 0.2746 0.065 Uiso 1 1 calc R U . . .
N3 N 0.6941(2) 0.33338(19) 0.23802(14) 0.0541(7) Uani 1 1 d . . . . .
C1 C 0.6616(3) 0.3442(2) 0.41078(17) 0.0480(7) Uani 1 1 d . . . . .
C2 C 0.7440(3) 0.2876(2) 0.29366(16) 0.0439(7) Uani 1 1 d . . . . .
C3 C 0.2933(4) 0.1371(3) 0.3368(3) 0.0890(14) Uani 1 1 d . . . . .
H3A H 0.2248 0.1116 0.3073 0.134 Uiso 1 1 calc R U . . .
H3B H 0.3356 0.1756 0.3076 0.134 Uiso 1 1 calc R U . . .
H3C H 0.2637 0.1679 0.3764 0.134 Uiso 1 1 calc R U . . .
C4 C 0.6786(4) -0.0158(3) 0.4471(3) 0.0929(14) Uani 1 1 d . . . . .
H4A H 0.7311 -0.0098 0.4089 0.139 Uiso 1 1 calc R U . . .
H4B H 0.6846 -0.0730 0.4659 0.139 Uiso 1 1 calc R U . . .
H4C H 0.7038 0.0238 0.4856 0.139 Uiso 1 1 calc R U . . .
C5 C 0.5600(3) 0.3458(3) 0.22523(18) 0.0584(9) Uani 1 1 d . . . . .
H5A H 0.5426 0.4064 0.2199 0.070 Uiso 1 1 calc R U . . .
H5B H 0.5227 0.3256 0.2675 0.070 Uiso 1 1 calc R U . . .
C6 C 0.5030(4) 0.3004(4) 0.1594(2) 0.0855(14) Uani 1 1 d . . . . .
H6A H 0.5345 0.3235 0.1169 0.128 Uiso 1 1 calc R U . . .
H6B H 0.4150 0.3077 0.1552 0.128 Uiso 1 1 calc R U . . .
H6C H 0.5225 0.2407 0.1635 0.128 Uiso 1 1 calc R U . . .
C7 C 0.7689(4) 0.3770(3) 0.1868(2) 0.0764(12) Uani 1 1 d . . . . .
H7A H 0.8412 0.4019 0.2143 0.092 Uiso 1 1 calc R U . . .
H7B H 0.7208 0.4232 0.1629 0.092 Uiso 1 1 calc R U . . .
C8 C 0.8095(5) 0.3188(4) 0.1300(2) 0.0980(16) Uani 1 1 d . . . . .
H8A H 0.7386 0.2984 0.0995 0.147 Uiso 1 1 calc R U . . .
H8B H 0.8535 0.2713 0.1532 0.147 Uiso 1 1 calc R U . . .
H8C H 0.8626 0.3494 0.1008 0.147 Uiso 1 1 calc R U . . .
C11 C 0.6742(3) 0.4891(2) 0.4730(2) 0.0583(9) Uani 1 1 d . . . . .
C12 C 0.6916(5) 0.5607(3) 0.4312(3) 0.0907(15) Uani 1 1 d . . . . .
C13 C 0.7014(6) 0.6368(3) 0.4678(5) 0.134(3) Uani 1 1 d . . . . .
H13 H 0.7134 0.6868 0.4422 0.161 Uiso 1 1 calc R U . . .
C14 C 0.6939(7) 0.6410(5) 0.5417(7) 0.162(5) Uani 1 1 d . . . . .
H14 H 0.6993 0.6936 0.5651 0.195 Uiso 1 1 calc R U . . .
C15 C 0.6788(5) 0.5698(6) 0.5803(4) 0.135(3) Uani 1 1 d . . . . .
H15 H 0.6753 0.5739 0.6304 0.163 Uiso 1 1 calc R U . . .
C16 C 0.6685(4) 0.4907(3) 0.5472(2) 0.0816(13) Uani 1 1 d . . . . .
C17 C 0.7019(8) 0.5534(4) 0.3501(3) 0.152(3) Uani 1 1 d . . . . .
H17A H 0.7551 0.5065 0.3415 0.228 Uiso 1 1 calc R U . . .
H17B H 0.7355 0.6054 0.3330 0.228 Uiso 1 1 calc R U . . .
H17C H 0.6215 0.5437 0.3246 0.228 Uiso 1 1 calc R U . . .
C18 C 0.6526(6) 0.4097(5) 0.5881(3) 0.138(3) Uani 1 1 d . . . . .
H18A H 0.5881 0.3762 0.5624 0.207 Uiso 1 1 calc R U . . .
H18B H 0.6312 0.4230 0.6360 0.207 Uiso 1 1 calc R U . . .
H18C H 0.7284 0.3779 0.5923 0.207 Uiso 1 1 calc R U . . .
C21 C 0.9238(3) 0.2248(3) 0.3608(2) 0.0604(9) Uani 1 1 d . . . . .
C22 C 0.9671(3) 0.2625(4) 0.4272(2) 0.0797(14) Uani 1 1 d . . . . .
C23 C 1.0184(4) 0.2091(6) 0.4823(3) 0.107(2) Uani 1 1 d . . . . .
H23 H 1.0464 0.2319 0.5278 0.129 Uiso 1 1 calc R U . . .
C24 C 1.0281(5) 0.1243(6) 0.4706(4) 0.119(3) Uani 1 1 d . . . . .
H24 H 1.0601 0.0894 0.5090 0.142 Uiso 1 1 calc R U . . .
C25 C 0.9925(4) 0.0883(4) 0.4043(4) 0.1039(19) Uani 1 1 d . . . . .
H25 H 1.0026 0.0300 0.3974 0.125 Uiso 1 1 calc R U . . .
C26 C 0.9410(3) 0.1390(3) 0.3470(3) 0.0722(11) Uani 1 1 d . . . . .
C27 C 0.9666(5) 0.3586(4) 0.4370(3) 0.115(2) Uani 1 1 d . . . . .
H27A H 1.0466 0.3811 0.4304 0.172 Uiso 1 1 calc R U . . .
H27B H 0.9473 0.3721 0.4853 0.172 Uiso 1 1 calc R U . . .
H27C H 0.9058 0.3835 0.4017 0.172 Uiso 1 1 calc R U . . .
C28 C 0.9108(5) 0.1013(3) 0.2725(3) 0.0978(16) Uani 1 1 d . . . . .
H28A H 0.8411 0.1307 0.2476 0.147 Uiso 1 1 calc R U . . .
H28B H 0.8913 0.0419 0.2769 0.147 Uiso 1 1 calc R U . . .
H28C H 0.9805 0.1073 0.2453 0.147 Uiso 1 1 calc R U . . .
Cl1 Cl 1.15974(9) 0.33026(8) 0.21620(6) 0.0740(3) Uani 1 1 d . . . . .
O3 O 1.1229(7) 0.2480(4) 0.2090(6) 0.245(4) Uani 1 1 d . . . . .
O4 O 1.0706(4) 0.3722(3) 0.2512(4) 0.182(2) Uani 1 1 d . . . . .
O5 O 1.1587(6) 0.3587(6) 0.1503(3) 0.247(4) Uani 1 1 d . . . . .
O6 O 1.2704(4) 0.3452(5) 0.2534(3) 0.218(3) Uani 1 1 d . . . . .

loop_
_atom_site_aniso_label
_atom_site_aniso_U_11
_atom_site_aniso_U_22
_atom_site_aniso_U_33
_atom_site_aniso_U_23
_atom_site_aniso_U_13
_atom_site_aniso_U_12
Ni1 0.0432(2) 0.0448(2) 0.0379(2) -0.00219(16) 0.00942(16) -0.00443(16)
S1 0.0769(6) 0.0618(5) 0.0432(4) -0.0096(4) 0.0240(4) -0.0172(5)
S2 0.0729(6) 0.0603(5) 0.0461(4) -0.0134(4) 0.0225(4) -0.0148(4)
P2 0.0527(5) 0.0481(5) 0.0511(5) -0.0037(4) 0.0142(4) -0.0092(4)
O1 0.0547(15) 0.0635(16) 0.0827(17) -0.0052(14) 0.0095(13) -0.0122(12)
O2 0.0711(17) 0.0547(15) 0.0810(17) 0.0113(14) 0.0164(13) -0.0026(13)
N1 0.0548(17) 0.0502(16) 0.0560(16) -0.0067(14) 0.0068(13) -0.0028(13)
N2 0.0401(14) 0.0678(18) 0.0549(15) 0.0183(14) 0.0097(12) -0.0001(13)
N3 0.0462(15) 0.0673(18) 0.0502(15) 0.0180(14) 0.0125(12) 0.0065(13)
C1 0.0471(18) 0.0529(19) 0.0456(16) 0.0031(15) 0.0120(13) -0.0040(15)
C2 0.0402(16) 0.0473(17) 0.0450(15) 0.0018(14) 0.0083(12) -0.0017(13)
C3 0.065(3) 0.104(4) 0.095(3) -0.011(3) -0.004(2) 0.006(3)
C4 0.087(3) 0.089(3) 0.103(3) 0.018(3) 0.012(3) 0.021(3)
C5 0.0455(18) 0.078(2) 0.0525(18) 0.0100(18) 0.0078(15) 0.0136(17)
C6 0.059(2) 0.132(4) 0.065(2) -0.005(3) 0.0060(19) 0.013(3)
C7 0.067(2) 0.092(3) 0.073(2) 0.040(2) 0.021(2) 0.015(2)
C8 0.078(3) 0.149(5) 0.071(3) 0.016(3) 0.025(2) 0.010(3)
C11 0.050(2) 0.055(2) 0.068(2) -0.0206(18) -0.0024(16) 0.0034(16)
C12 0.097(3) 0.054(2) 0.113(4) 0.001(3) -0.027(3) -0.001(2)
C13 0.111(5) 0.054(3) 0.222(8) -0.014(4) -0.054(5) 0.007(3)
C14 0.092(5) 0.112(5) 0.268(12) -0.121(7) -0.049(6) 0.033(4)
C15 0.072(3) 0.190(7) 0.141(6) -0.124(6) -0.002(3) 0.007(4)
C16 0.058(2) 0.110(4) 0.076(3) -0.038(3) 0.002(2) 0.000(2)
C17 0.221(8) 0.122(5) 0.103(4) 0.053(4) -0.021(5) -0.040(5)
C18 0.143(6) 0.204(8) 0.069(3) 0.008(4) 0.022(3) -0.038(5)
C21 0.0373(17) 0.082(3) 0.062(2) 0.024(2) 0.0078(15) 0.0014(17)
C22 0.040(2) 0.133(4) 0.066(2) 0.016(3) 0.0049(17) 0.002(2)
C23 0.059(3) 0.193(7) 0.069(3) 0.036(4) 0.000(2) -0.008(4)
C24 0.059(3) 0.178(7) 0.116(5) 0.088(5) -0.001(3) 0.006(4)
C25 0.061(3) 0.111(4) 0.141(5) 0.066(4) 0.019(3) 0.011(3)
C26 0.043(2) 0.082(3) 0.092(3) 0.028(3) 0.0137(19) 0.0015(19)
C27 0.065(3) 0.158(6) 0.117(4) -0.042(4) -0.010(3) -0.004(3)
C28 0.083(3) 0.078(3) 0.138(5) 0.000(3) 0.035(3) 0.012(3)
Cl1 0.0505(5) 0.0963(8) 0.0761(6) 0.0107(6) 0.0113(4) -0.0007(5)
O3 0.242(8) 0.110(4) 0.366(11) 0.000(5) -0.040(8) 0.012(4)
O4 0.101(3) 0.165(5) 0.298(7) -0.040(5) 0.098(4) -0.014(3)
O5 0.240(7) 0.407(11) 0.086(3) 0.078(5) -0.020(4) -0.141(7)
O6 0.074(3) 0.427(10) 0.149(4) -0.147(5) -0.008(3) -0.001(4)

loop_
_atom_type_symbol
_atom_type_description
_atom_type_scat_dispersion_real
_atom_type_scat_dispersion_imag
_atom_type_scat_source
C C 0.0033 0.0016 'International Tables Vol C Tables 4.2.6.8 and 6.1.1.4'
H H 0.0000 0.0000 'International Tables Vol C Tables 4.2.6.8 and 6.1.1.4'
Cl Cl 0.1484 0.1585 'International Tables Vol C Tables 4.2.6.8 and 6.1.1.4'
N N 0.0061 0.0033 'International Tables Vol C Tables 4.2.6.8 and 6.1.1.4'
Ni Ni 0.3393 1.1124 'International Tables Vol C Tables 4.2.6.8 and 6.1.1.4'
O O 0.0106 0.0060 'International Tables Vol C Tables 4.2.6.8 and 6.1.1.4'
P P 0.1023 0.0942 'International Tables Vol C Tables 4.2.6.8 and 6.1.1.4'
S S 0.1246 0.1234 'International Tables Vol C Tables 4.2.6.8 and 6.1.1.4'

loop_
_exptl_crystal_face_index_h
_exptl_crystal_face_index_k
_exptl_crystal_face_index_l
_exptl_crystal_face_perp_dist
15 7 -4 0.1322
12 -2 15 0.1947
11 -14 6 0.1697
4 -20 -8 0.0673
-3 -17 -15 0.0321
1 9 -24 0.0858
-14 -2 -8 0.0321
-15 -6 1 0.0609
0 -9 24 0.1321
0 22 2 0.1123

loop_
_geom_angle_atom_site_label_1
_geom_angle_atom_site_label_2
_geom_angle_atom_site_label_3
_geom_angle
_geom_angle_site_symmetry_1
_geom_angle_site_symmetry_3
_geom_angle_publ_flag
S2 Ni1 S1 88.38(3) . . ?
C1 Ni1 S1 90.78(10) . . ?
C1 Ni1 S2 171.83(11) . . ?
C1 Ni1 C2 88.60(14) . . ?
C2 Ni1 S1 175.85(10) . . ?
C2 Ni1 S2 92.82(10) . . ?
P2 S1 Ni1 83.79(4) . . ?
P2 S2 Ni1 84.38(4) . . ?
S1 P2 Ni1 52.17(3) . . ?
S1 P2 S2 103.38(5) . . ?
S2 P2 Ni1 51.26(3) . . ?
O1 P2 Ni1 129.44(11) . . ?
O1 P2 S1 113.74(11) . . ?
O1 P2 S2 114.42(12) . . ?
O1 P2 O2 96.31(15) . . ?
O2 P2 Ni1 134.25(11) . . ?
O2 P2 S1 115.25(11) . . ?
O2 P2 S2 114.30(11) . . ?
C3 O1 P2 120.4(3) . . ?
C4 O2 P2 120.1(3) . . ?
C1 N1 C11 177.8(4) . . ?
C2 N2 H2 118.7 . . ?
C2 N2 C21 122.6(3) . . ?
C21 N2 H2 118.7 . . ?
C2 N3 C5 121.0(3) . . ?
C2 N3 C7 122.5(3) . . ?
C5 N3 C7 116.4(3) . . ?
N1 C1 Ni1 176.9(3) . . ?
N2 C2 Ni1 118.1(2) . . ?
N3 C2 Ni1 121.8(2) . . ?
N3 C2 N2 120.0(3) . . ?
O1 C3 H3A 109.5 . . ?
O1 C3 H3B 109.5 . . ?
O1 C3 H3C 109.5 . . ?
H3A C3 H3B 109.5 . . ?
H3A C3 H3C 109.5 . . ?
H3B C3 H3C 109.5 . . ?
O2 C4 H4A 109.5 . . ?
O2 C4 H4B 109.5 . . ?
O2 C4 H4C 109.5 . . ?
H4A C4 H4B 109.5 . . ?
H4A C4 H4C 109.5 . . ?
H4B C4 H4C 109.5 . . ?
N3 C5 H5A 109.0 . . ?
N3 C5 H5B 109.0 . . ?
N3 C5 C6 112.9(3) . . ?
H5A C5 H5B 107.8 . . ?
C6 C5 H5A 109.0 . . ?
C6 C5 H5B 109.0 . . ?
C5 C6 H6A 109.5 . . ?
C5 C6 H6B 109.5 . . ?
C5 C6 H6C 109.5 . . ?
H6A C6 H6B 109.5 . . ?
H6A C6 H6C 109.5 . . ?
H6B C6 H6C 109.5 . . ?
N3 C7 H7A 109.0 . . ?
N3 C7 H7B 109.0 . . ?
N3 C7 C8 113.1(4) . . ?
H7A C7 H7B 107.8 . . ?
C8 C7 H7A 109.0 . . ?
C8 C7 H7B 109.0 . . ?
C7 C8 H8A 109.5 . . ?
C7 C8 H8B 109.5 . . ?
C7 C8 H8C 109.5 . . ?
H8A C8 H8B 109.5 . . ?
H8A C8 H8C 109.5 . . ?
H8B C8 H8C 109.5 . . ?
C12 C11 N1 118.2(4) . . ?
C16 C11 N1 117.5(4) . . ?
C16 C11 C12 124.2(4) . . ?
C11 C12 C17 121.2(4) . . ?
C13 C12 C11 116.0(6) . . ?
C13 C12 C17 122.9(6) . . ?
C12 C13 H13 119.3 . . ?
C12 C13 C14 121.4(7) . . ?
C14 C13 H13 119.3 . . ?
C13 C14 H14 119.6 . . ?
C15 C14 C13 120.7(6) . . ?
C15 C14 H14 119.6 . . ?
C14 C15 H15 119.4 . . ?
C14 C15 C16 121.2(7) . . ?
C16 C15 H15 119.4 . . ?
C11 C16 C15 116.5(6) . . ?
C11 C16 C18 120.4(4) . . ?
C15 C16 C18 123.1(6) . . ?
C12 C17 H17A 109.5 . . ?
C12 C17 H17B 109.5 . . ?
C12 C17 H17C 109.5 . . ?
H17A C17 H17B 109.5 . . ?
H17A C17 H17C 109.5 . . ?
H17B C17 H17C 109.5 . . ?
C16 C18 H18A 109.5 . . ?
C16 C18 H18B 109.5 . . ?
C16 C18 H18C 109.5 . . ?
H18A C18 H18B 109.5 . . ?
H18A C18 H18C 109.5 . . ?
H18B C18 H18C 109.5 . . ?
C22 C21 N2 119.3(4) . . ?
C26 C21 N2 118.4(4) . . ?
C26 C21 C22 122.2(4) . . ?
C21 C22 C27 121.4(4) . . ?
C23 C22 C21 117.3(6) . . ?
C23 C22 C27 121.1(5) . . ?
C22 C23 H23 119.7 . . ?
C24 C23 C22 120.6(6) . . ?
C24 C23 H23 119.7 . . ?
C23 C24 H24 119.0 . . ?
C23 C24 C25 121.9(6) . . ?
C25 C24 H24 119.0 . . ?
C24 C25 H25 120.1 . . ?
C24 C25 C26 119.8(6) . . ?
C26 C25 H25 120.1 . . ?
C21 C26 C25 117.8(5) . . ?
C21 C26 C28 122.0(4) . . ?
C25 C26 C28 120.2(5) . . ?
C22 C27 H27A 109.5 . . ?
C22 C27 H27B 109.5 . . ?
C22 C27 H27C 109.5 . . ?
H27A C27 H27B 109.5 . . ?
H27A C27 H27C 109.5 . . ?
H27B C27 H27C 109.5 . . ?
C26 C28 H28A 109.5 . . ?
C26 C28 H28B 109.5 . . ?
C26 C28 H28C 109.5 . . ?
H28A C28 H28B 109.5 . . ?
H28A C28 H28C 109.5 . . ?
H28B C28 H28C 109.5 . . ?
O3 Cl1 O4 106.3(4) . . ?
O5 Cl1 O3 105.3(6) . . ?
O5 Cl1 O4 109.8(5) . . ?
O5 Cl1 O6 109.6(4) . . ?
O6 Cl1 O3 117.2(5) . . ?
O6 Cl1 O4 108.4(3) . . ?

loop_
_geom_bond_atom_site_label_1
_geom_bond_atom_site_label_2
_geom_bond_distance
_geom_bond_site_symmetry_2
_geom_bond_publ_flag
Ni1 S1 2.2428(9) . ?
Ni1 S2 2.2125(9) . ?
Ni1 C1 1.799(4) . ?
Ni1 C2 1.899(3) . ?
S1 P2 1.9744(12) . ?
S2 P2 1.9834(11) . ?
P2 O1 1.553(3) . ?
P2 O2 1.558(3) . ?
O1 C3 1.440(5) . ?
O2 C4 1.444(5) . ?
N1 C1 1.151(4) . ?
N1 C11 1.388(4) . ?
N2 H2 0.8600 . ?
N2 C2 1.324(4) . ?
N2 C21 1.423(4) . ?
N3 C2 1.318(4) . ?
N3 C5 1.468(4) . ?
N3 C7 1.480(4) . ?
C3 H3A 0.9600 . ?
C3 H3B 0.9600 . ?
C3 H3C 0.9600 . ?
C4 H4A 0.9600 . ?
C4 H4B 0.9600 . ?
C4 H4C 0.9600 . ?
C5 H5A 0.9700 . ?
C5 H5B 0.9700 . ?
C5 C6 1.482(5) . ?
C6 H6A 0.9600 . ?
C6 H6B 0.9600 . ?
C6 H6C 0.9600 . ?
C7 H7A 0.9700 . ?
C7 H7B 0.9700 . ?
C7 C8 1.490(6) . ?
C8 H8A 0.9600 . ?
C8 H8B 0.9600 . ?
C8 H8C 0.9600 . ?
C11 C12 1.385(6) . ?
C11 C16 1.377(6) . ?
C12 C13 1.367(8) . ?
C12 C17 1.514(8) . ?
C13 H13 0.9300 . ?
C13 C14 1.374(12) . ?
C14 H14 0.9300 . ?
C14 C15 1.342(12) . ?
C15 H15 0.9300 . ?
C15 C16 1.380(8) . ?
C16 C18 1.496(8) . ?
C17 H17A 0.9600 . ?
C17 H17B 0.9600 . ?
C17 H17C 0.9600 . ?
C18 H18A 0.9600 . ?
C18 H18B 0.9600 . ?
C18 H18C 0.9600 . ?
C21 C22 1.392(6) . ?
C21 C26 1.384(6) . ?
C22 C23 1.385(7) . ?
C22 C27 1.515(7) . ?
C23 H23 0.9300 . ?
C23 C24 1.352(9) . ?
C24 H24 0.9300 . ?
C24 C25 1.363(9) . ?
C25 H25 0.9300 . ?
C25 C26 1.389(6) . ?
C26 C28 1.497(7) . ?
C27 H27A 0.9600 . ?
C27 H27B 0.9600 . ?
C27 H27C 0.9600 . ?
C28 H28A 0.9600 . ?
C28 H28B 0.9600 . ?
C28 H28C 0.9600 . ?
Cl1 O3 1.351(6) . ?
Cl1 O4 1.389(5) . ?
Cl1 O5 1.293(5) . ?
Cl1 O6 1.341(4) . ?

loop_
_geom_torsion_atom_site_label_1
_geom_torsion_atom_site_label_2
_geom_torsion_atom_site_label_3
_geom_torsion_atom_site_label_4
_geom_torsion
_geom_torsion_site_symmetry_1
_geom_torsion_site_symmetry_2
_geom_torsion_site_symmetry_3
_geom_torsion_site_symmetry_4
_geom_torsion_publ_flag
Ni1 P2 O1 C3 -5.4(4) . . . . ?
Ni1 P2 O2 C4 1.0(4) . . . . ?
S1 P2 O1 C3 54.2(3) . . . . ?
S1 P2 O2 C4 -59.8(3) . . . . ?
S2 Ni1 C2 N2 -96.0(3) . . . . ?
S2 Ni1 C2 N3 88.3(3) . . . . ?
S2 P2 O1 C3 -64.3(3) . . . . ?
S2 P2 O2 C4 59.7(3) . . . . ?
O1 P2 O2 C4 -179.8(3) . . . . ?
O2 P2 O1 C3 175.4(3) . . . . ?
N1 C11 C12 C13 -179.2(4) . . . . ?
N1 C11 C12 C17 -0.6(7) . . . . ?
N1 C11 C16 C15 179.4(4) . . . . ?
N1 C11 C16 C18 -0.2(6) . . . . ?
N2 C21 C22 C23 177.0(3) . . . . ?
N2 C21 C22 C27 -7.2(6) . . . . ?
N2 C21 C26 C25 -176.7(3) . . . . ?
N2 C21 C26 C28 5.8(5) . . . . ?
C1 Ni1 C2 N2 92.1(3) . . . . ?
C1 Ni1 C2 N3 -83.6(3) . . . . ?
C2 N2 C21 C22 -93.1(4) . . . . ?
C2 N2 C21 C26 89.9(4) . . . . ?
C2 N3 C5 C6 -110.5(4) . . . . ?
C2 N3 C7 C8 80.7(5) . . . . ?
C5 N3 C2 Ni1 -5.1(4) . . . . ?
C5 N3 C2 N2 179.3(3) . . . . ?
C5 N3 C7 C8 -101.2(4) . . . . ?
C7 N3 C2 Ni1 172.9(3) . . . . ?
C7 N3 C2 N2 -2.7(5) . . . . ?
C7 N3 C5 C6 71.4(5) . . . . ?
C11 C12 C13 C14 -0.1(9) . . . . ?
C12 C11 C16 C15 1.2(6) . . . . ?
C12 C11 C16 C18 -178.4(5) . . . . ?
C12 C13 C14 C15 1.2(11) . . . . ?
C13 C14 C15 C16 -1.0(11) . . . . ?
C14 C15 C16 C11 -0.1(8) . . . . ?
C14 C15 C16 C18 179.5(6) . . . . ?
C16 C11 C12 C13 -1.1(7) . . . . ?
C16 C11 C12 C17 177.6(5) . . . . ?
C17 C12 C13 C14 -178.8(7) . . . . ?
C21 N2 C2 Ni1 7.0(5) . . . . ?
C21 N2 C2 N3 -177.2(3) . . . . ?
C21 C22 C23 C24 1.7(7) . . . . ?
C22 C21 C26 C25 6.5(6) . . . . ?
C22 C21 C26 C28 -171.0(4) . . . . ?
C22 C23 C24 C25 2.3(9) . . . . ?
C23 C24 C25 C26 -2.0(8) . . . . ?
C24 C25 C26 C21 -2.3(6) . . . . ?
C24 C25 C26 C28 175.2(5) . . . . ?
C26 C21 C22 C23 -6.1(6) . . . . ?
C26 C21 C22 C27 169.6(4) . . . . ?
C27 C22 C23 C24 -174.1(5) . . . . ?

loop_
_exptl_oxdiff_crystal_face_indexfrac_h
_exptl_oxdiff_crystal_face_indexfrac_k
_exptl_oxdiff_crystal_face_indexfrac_l
_exptl_oxdiff_crystal_face_x
_exptl_oxdiff_crystal_face_y
_exptl_oxdiff_crystal_face_z
15.0000 7.0000 -4.0000 -0.7331 0.2551 -0.6724
12.0000 -2.0000 15.0000 -0.0216 -0.0284 -1.0303
11.0000 -14.0000 6.0000 -0.1575 -0.6160 -0.7799
4.0000 -20.0000 -8.0000 -0.2454 -0.9510 -0.0643
-3.0000 -17.0000 -15.0000 -0.1956 -0.8421 0.4968
1.0000 9.0000 -24.0000 -0.7763 0.2586 0.5932
-14.0000 -2.0000 -8.0000 0.3225 -0.1046 0.9439
-15.0000 -6.0000 1.0000 0.6417 -0.2281 0.7528
0.0000 -9.0000 24.0000 0.7381 -0.2609 -0.6463
-0.0000 22.0000 2.0000 -0.0903 0.9959 0.0129

loop_
_smtbx_masks_void_nr
_smtbx_masks_void_average_x
_smtbx_masks_void_average_y
_smtbx_masks_void_average_z
_smtbx_masks_void_volume
_smtbx_masks_void_count_electrons
_smtbx_masks_void_content
1 -0.015 0.063 0.119 35.9 0.4 ?
2 0.015 -0.063 0.881 35.9 0.4 ?
3 -0.015 0.437 0.619 35.9 0.4 ?
4 0.015 0.563 0.381 35.9 0.4 ?
